data_4322401
loop_
_publ_author_name
'Craig J. Matthews'
'Karen Avery'
'Zhiqiang Xu'
'Laurence K. Thompson'
'Liang Zhao'
'David O. Miller'
'Kumar Biradha'
'Karen Poirier'
'Michael J. Zaworotko'
'Claire Wilson'
'Andr\'es E. Goeta'
'Judith A. K. Howard'

_publ_section_title
;
 Tetranuclear Copper(II) and Nickel(II) Cluster Complexes Derived by
 Self-Assembly from a Series of Tetradentate Diazine Ligands: Structural
 and Magnetic Studies
;
_journal_name_full 'Inorganic Chemistry'
_journal_page_first 5266
_journal_page_last 5276
_journal_paper_doi 10.1021/ic990598f
_journal_volume 38
_journal_year 1999
_chemical_formula_sum 'C44 H54 Cl4 N24 Ni4 O28'
_chemical_formula_weight 1743.75
_chemical_name_systematic
; 
 ? 
;
_space_group_IT_number 60
_symmetry_cell_setting orthorhombic
_symmetry_space_group_name_Hall '-P 2n 2ab'
_symmetry_space_group_name_H-M 'P b c n'
_atom_sites_solution_hydrogens geom
_atom_sites_solution_primary direct
_atom_sites_solution_secondary difmap
_audit_creation_method SHELXL-97
_cell_angle_alpha 90.00
_cell_angle_beta 90.00
_cell_angle_gamma 90.00
_cell_formula_units_Z 4
_cell_length_a 14.368(4)
_cell_length_b 25.469(7)
_cell_length_c 18.479(5)
_cell_measurement_reflns_used 614
_cell_measurement_temperature 100(2)
_cell_measurement_theta_max 24.00
_cell_measurement_theta_min 14.42
_cell_volume 6762(3)
_computing_cell_refinement 'Bruker SMART'
_computing_data_collection 'Bruker SMART'
_computing_data_reduction 'Bruker SAINT''
_computing_structure_refinement 'SHELXL-97 (Sheldrick, 1997)'
_computing_structure_solution 'SHELXS-97 (Sheldrick, 1990)'
_diffrn_ambient_temperature 100(2)
_diffrn_measured_fraction_theta_full 0.927
_diffrn_measured_fraction_theta_max 0.927
_diffrn_measurement_device_type 'Bruker SMART'
_diffrn_measurement_method /w-scans
_diffrn_radiation_monochromator graphite
_diffrn_radiation_source 'fine-focus sealed tube'
_diffrn_radiation_type MoK\a
_diffrn_radiation_wavelength 0.71073
_diffrn_reflns_av_R_equivalents 0.0600
_diffrn_reflns_av_sigmaI/netI 0.0550
_diffrn_reflns_limit_h_max 18
_diffrn_reflns_limit_h_min -19
_diffrn_reflns_limit_k_max 33
_diffrn_reflns_limit_k_min -35
_diffrn_reflns_limit_l_max 21
_diffrn_reflns_limit_l_min -25
_diffrn_reflns_number 43201
_diffrn_reflns_theta_full 29.65
_diffrn_reflns_theta_max 29.65
_diffrn_reflns_theta_min 2.40
_exptl_absorpt_coefficient_mu 1.355
_exptl_absorpt_correction_T_max 0.700
_exptl_absorpt_correction_T_min 0.572
_exptl_absorpt_correction_type del-F
_exptl_absorpt_process_details XPREP
_exptl_crystal_colour 'dark red'
_exptl_crystal_density_diffrn 1.713
_exptl_crystal_density_method 'not measured'
_exptl_crystal_description needle
_exptl_crystal_F_000 3560
_exptl_crystal_size_max 0.45
_exptl_crystal_size_mid 0.16
_exptl_crystal_size_min 0.10
_refine_diff_density_max 0.733
_refine_diff_density_min -0.725
_refine_diff_density_rms 0.097
_refine_ls_extinction_method none
_refine_ls_goodness_of_fit_ref 1.022
_refine_ls_hydrogen_treatment mixed
_refine_ls_matrix_type full
_refine_ls_number_parameters 487
_refine_ls_number_reflns 8867
_refine_ls_number_restraints 6
_refine_ls_restrained_S_all 1.022
_refine_ls_R_factor_all 0.0871
_refine_ls_R_factor_gt 0.0449
_refine_ls_shift/su_max 0.001
_refine_ls_shift/su_mean 0.000
_refine_ls_structure_factor_coef Fsqd
_refine_ls_weighting_details 'calc w=1/[\s^2^(Fo^2^)+(0.0583P)^2^+5.5686P] where P=(Fo^2^+2Fc^2^)/3'
_refine_ls_weighting_scheme calc
_refine_ls_wR_factor_gt 0.1043
_refine_ls_wR_factor_ref 0.1194
_reflns_number_gt 5809
_reflns_number_total 8867
_reflns_threshold_expression >2sigma(I)
_cod_data_source_file ic990598f_5.cif
_cod_data_source_block zl39ab
_cod_database_code 4322401

loop_
_symmetry_equiv_pos_as_xyz
'x, y, z'
'-x+1/2, -y+1/2, z+1/2'
'-x, y, -z+1/2'
'x+1/2, -y+1/2, -z'
'-x, -y, -z'
'x-1/2, y-1/2, -z-1/2'
'x, -y, z-1/2'
'-x-1/2, y-1/2, z'

loop_
_atom_site_label
_atom_site_type_symbol
_atom_site_fract_x
_atom_site_fract_y
_atom_site_fract_z
_atom_site_U_iso_or_equiv
_atom_site_adp_type
_atom_site_occupancy
_atom_site_symmetry_multiplicity
_atom_site_calc_flag
_atom_site_refinement_flags
_atom_site_disorder_assembly
_atom_site_disorder_group
Ni1 Ni 1.11349(3) 0.320129(15) -0.62493(2) 0.01445(9) Uani 1 1 d . . .
O1 O 1.09261(14) 0.26820(8) -0.71606(10) 0.0136(4) Uani 1 1 d . . .
N1 N 1.18890(19) 0.37696(10) -0.56431(14) 0.0202(6) Uani 1 1 d . . .
C1 C 1.1730(3) 0.39429(14) -0.49655(18) 0.0269(7) Uani 1 1 d . . .
H1A H 1.1197 0.3819 -0.4714 0.032 Uiso 1 1 calc R . .
Ni2 Ni 1.0000 0.21092(2) -0.7500 0.01232(12) Uani 1 2 d S . .
O2 O 1.01377(14) 0.37181(8) -0.66425(11) 0.0152(4) Uani 1 1 d . . .
N2 N 1.3506(2) 0.38593(12) -0.71485(16) 0.0283(7) Uani 1 1 d . . .
H2A H 1.3569 0.3721 -0.7582 0.034 Uiso 1 1 calc R . .
H2B H 1.3920 0.4086 -0.6988 0.034 Uiso 1 1 calc R . .
C2 C 1.2322(3) 0.42985(14) -0.4620(2) 0.0322(9) Uani 1 1 d . . .
H2C H 1.2190 0.4416 -0.4143 0.039 Uiso 1 1 calc R . .
C3 C 1.3092(3) 0.44753(14) -0.4977(2) 0.0326(8) Uani 1 1 d . . .
H3A H 1.3505 0.4715 -0.4748 0.039 Uiso 1 1 calc R . .
Ni3 Ni 1.0000 0.42944(2) -0.7500 0.01549(12) Uani 1 2 d S . .
N3 N 1.21381(18) 0.33956(10) -0.69211(13) 0.0156(5) Uani 1 1 d . . .
O3 O 1.18647(16) 0.25886(9) -0.58007(12) 0.0224(5) Uani 1 1 d . . .
H3B H 1.2062 0.2677 -0.5390 0.034 Uiso 1 1 calc R . .
H3C H 1.2179 0.2359 -0.6083 0.050 Uiso 1 1 d . . .
N4 N 1.22186(18) 0.31469(10) -0.75940(13) 0.0170(5) Uani 1 1 d . . .
C4 C 1.3271(3) 0.43020(13) -0.56830(19) 0.0253(7) Uani 1 1 d . . .
H4B H 1.3800 0.4423 -0.5942 0.030 Uiso 1 1 calc R . .
O4 O 1.08116(15) 0.15204(8) -0.70378(12) 0.0191(5) Uani 1 1 d . . .
H4B H 1.1380 0.1612 -0.6947 0.050 Uiso 1 1 d . . .
H4C H 1.0821 0.1207 -0.7213 0.050 Uiso 1 1 d . . .
N5 N 1.2112(2) 0.22762(11) -0.95078(14) 0.0215(6) Uani 1 1 d . . .
C5 C 1.2652(2) 0.39481(12) -0.59928(17) 0.0196(7) Uani 1 1 d . . .
N6 N 1.08368(18) 0.21392(10) -0.83896(13) 0.0151(5) Uani 1 1 d . . .
C6 C 1.2783(2) 0.37254(12) -0.67332(17) 0.0180(6) Uani 1 1 d . . .
N7 N 0.92328(19) 0.48356(10) -0.81300(14) 0.0187(5) Uani 1 1 d . . .
C7 C 1.1557(2) 0.27935(11) -0.76469(15) 0.0136(6) Uani 1 1 d . . .
N8 N 0.74069(18) 0.47859(11) -0.67725(15) 0.0216(6) Uani 1 1 d . . .
H8A H 0.7307 0.4622 -0.6361 0.026 Uiso 1 1 calc R . .
H8B H 0.7001 0.5018 -0.6931 0.026 Uiso 1 1 calc R . .
C8 C 1.1533(2) 0.24924(12) -0.83351(15) 0.0144(6) Uani 1 1 d . . .
N9 N 0.88177(18) 0.43452(10) -0.69651(14) 0.0176(5) Uani 1 1 d . . .
C9 C 1.2171(2) 0.25582(12) -0.89016(16) 0.0183(6) Uani 1 1 d . . .
H9A H 1.2657 0.2809 -0.8853 0.022 Uiso 1 1 calc R . .
N10 N 0.87035(17) 0.40843(10) -0.63115(14) 0.0166(5) Uani 1 1 d . . .
C10 C 1.1424(2) 0.19210(13) -0.95492(17) 0.0237(7) Uani 1 1 d . . .
H10B H 1.1372 0.1712 -0.9973 0.028 Uiso 1 1 calc R . .
N11 N 0.8735(2) 0.32123(12) -0.44198(15) 0.0267(6) Uani 1 1 d . . .
C11 C 1.0782(2) 0.18485(13) -0.89923(17) 0.0207(7) Uani 1 1 d . . .
H11B H 1.0305 0.1593 -0.9040 0.025 Uiso 1 1 calc R . .
N12 N 1.01009(18) 0.31012(10) -0.54823(13) 0.0172(5) Uani 1 1 d . . .
C12 C 0.9456(2) 0.50282(13) -0.87819(19) 0.0253(7) Uani 1 1 d . . .
H12A H 1.0057 0.4955 -0.8971 0.030 Uiso 1 1 calc R . .
C13 C 0.8849(3) 0.53302(14) -0.91954(19) 0.0301(8) Uani 1 1 d . . .
H13A H 0.9028 0.5455 -0.9660 0.036 Uiso 1 1 calc R . .
C14 C 0.7977(3) 0.54451(14) -0.8915(2) 0.0299(8) Uani 1 1 d . . .
H14A H 0.7549 0.5652 -0.9183 0.036 Uiso 1 1 calc R . .
C15 C 0.7737(2) 0.52525(13) -0.82310(19) 0.0252(7) Uani 1 1 d . . .
H15A H 0.7148 0.5332 -0.8024 0.030 Uiso 1 1 calc R . .
C16 C 0.8373(2) 0.49435(12) -0.78604(17) 0.0186(6) Uani 1 1 d . . .
C17 C 0.8177(2) 0.46830(12) -0.71578(16) 0.0176(6) Uani 1 1 d . . .
C18 C 0.9417(2) 0.37719(12) -0.62183(16) 0.0154(6) Uani 1 1 d . . .
C19 C 0.9397(2) 0.34472(12) -0.55541(16) 0.0161(6) Uani 1 1 d . . .
C20 C 0.8700(2) 0.34901(13) -0.50279(17) 0.0203(7) Uani 1 1 d . . .
H20A H 0.8193 0.3722 -0.5107 0.024 Uiso 1 1 calc R . .
C21 C 0.9441(3) 0.28740(14) -0.43448(18) 0.0279(8) Uani 1 1 d . . .
H21A H 0.9483 0.2673 -0.3913 0.034 Uiso 1 1 calc R . .
C22 C 1.0120(2) 0.28060(13) -0.48784(17) 0.0231(7) Uani 1 1 d . . .
H22A H 1.0595 0.2551 -0.4815 0.028 Uiso 1 1 calc R . .
Cl1 Cl 0.40099(6) 0.38260(4) 0.05229(5) 0.0300(2) Uani 1 1 d . . .
O100 O 0.4217(3) 0.37861(18) 0.12873(19) 0.0863(15) Uani 1 1 d . . .
O101 O 0.4846(2) 0.39269(16) 0.0150(2) 0.0724(12) Uani 1 1 d . . .
O102 O 0.3603(2) 0.33527(12) 0.0264(2) 0.0555(9) Uani 1 1 d . . .
O103 O 0.3366(2) 0.42502(11) 0.04341(15) 0.0417(7) Uani 1 1 d . . .
Cl2 Cl 0.0000 0.01823(4) 0.2500 0.0283(3) Uani 1 2 d S . .
O201 O 0.0309(2) -0.01356(13) 0.3083(2) 0.0625(10) Uani 1 1 d . . .
O202 O 0.07587(17) 0.05134(9) 0.22537(15) 0.0320(6) Uani 1 1 d . . .
Cl3 Cl 0.91714(16) 0.36970(7) -0.20505(10) 0.0405(5) Uani 0.50 1 d PD . .
O303 O 0.9531(4) 0.3741(3) -0.27606(18) 0.0575(18) Uani 0.50 1 d PD . .
O314 O 0.8594(5) 0.3256(2) -0.1933(4) 0.046(2) Uiso 0.50 1 d PD . .
O301 O 1.0010(5) 0.3644(5) -0.1657(7) 0.0487(16) Uiso 0.25 1 d PD . 1
O302 O 0.8813(9) 0.4200(2) -0.1886(7) 0.0487(16) Uiso 0.25 1 d PD . 1
O311 O 0.9676(8) 0.3769(5) -0.1401(4) 0.0487(16) Uiso 0.25 1 d PD . 2
O312 O 0.8362(6) 0.4009(4) -0.1983(7) 0.0487(16) Uiso 0.25 1 d PD . 2
O1W O 0.9592(4) 0.2215(2) -0.1871(3) 0.0403(14) Uani 0.50 1 d P . .
H1WA H 1.0026 0.2147 -0.2171 0.050 Uiso 0.25 1 d P . .
H1WB H 0.9538 0.1886 -0.1815 0.050 Uiso 0.25 1 d P . .
H1WC H 0.9525 0.2271 -0.1422 0.050 Uiso 0.25 1 d P . .
H1WD H 0.9108 0.2372 -0.2025 0.050 Uiso 0.25 1 d P . .
O2W O 0.8755(5) 0.3109(3) -0.2035(4) 0.050(2) Uiso 0.50 1 d P . 3
H2WA H 0.9115 0.3308 -0.2270 0.050 Uiso 1 1 d . A 3
H2WB H 0.8913 0.2824 -0.2211 0.050 Uiso 1 1 d . B 3
O3W O 0.75594(16) 0.31732(10) -0.32239(13) 0.0269(5) Uani 1 1 d . . .
H3WA H 0.7982 0.3264 -0.3544 0.050 Uiso 1 1 d . . .
H3WB H 0.7933 0.3156 -0.2767 0.050 Uiso 1 1 d . . .

loop_
_atom_site_aniso_label
_atom_site_aniso_U_11
_atom_site_aniso_U_22
_atom_site_aniso_U_33
_atom_site_aniso_U_23
_atom_site_aniso_U_13
_atom_site_aniso_U_12
Ni1 0.01558(18) 0.01597(19) 0.01181(17) -0.00179(15) -0.00009(15) 0.00018(15)
O1 0.0125(10) 0.0165(10) 0.0118(9) 0.0000(8) 0.0013(8) -0.0011(8)
N1 0.0218(14) 0.0195(14) 0.0192(13) -0.0048(11) -0.0026(11) 0.0015(11)
C1 0.0307(18) 0.0285(18) 0.0214(16) -0.0079(14) 0.0005(15) -0.0033(15)
Ni2 0.0122(3) 0.0146(3) 0.0101(2) 0.000 0.0002(2) 0.000
O2 0.0148(10) 0.0150(10) 0.0159(10) 0.0002(8) 0.0037(8) 0.0019(8)
N2 0.0283(16) 0.0308(16) 0.0259(15) -0.0060(12) 0.0021(13) -0.0140(13)
C2 0.040(2) 0.0276(19) 0.0290(18) -0.0132(15) -0.0032(16) 0.0005(17)
C3 0.043(2) 0.0219(18) 0.0331(19) -0.0077(15) -0.0096(17) -0.0078(16)
Ni3 0.0156(3) 0.0141(3) 0.0169(3) 0.000 0.0038(2) 0.000
N3 0.0168(13) 0.0158(12) 0.0142(12) -0.0015(10) -0.0005(10) -0.0014(10)
O3 0.0295(13) 0.0226(12) 0.0153(10) -0.0045(9) -0.0072(9) 0.0082(10)
N4 0.0179(13) 0.0201(13) 0.0130(12) -0.0008(10) 0.0004(10) 0.0020(10)
C4 0.0297(19) 0.0182(16) 0.0279(17) 0.0016(13) -0.0050(15) -0.0033(14)
O4 0.0194(11) 0.0174(11) 0.0204(11) 0.0009(9) -0.0042(9) 0.0005(9)
N5 0.0257(15) 0.0236(14) 0.0153(13) 0.0001(11) 0.0048(11) 0.0031(12)
C5 0.0249(17) 0.0140(15) 0.0201(15) 0.0020(12) -0.0041(13) 0.0027(12)
N6 0.0147(12) 0.0177(13) 0.0128(12) -0.0011(10) 0.0002(10) 0.0009(10)
C6 0.0191(15) 0.0145(15) 0.0204(15) 0.0039(12) -0.0019(12) 0.0012(12)
N7 0.0211(14) 0.0137(12) 0.0213(13) -0.0011(10) 0.0030(11) -0.0002(10)
C7 0.0137(14) 0.0145(14) 0.0124(13) 0.0020(10) 0.0007(11) 0.0043(11)
N8 0.0168(13) 0.0243(14) 0.0237(14) 0.0028(11) 0.0036(11) 0.0034(11)
C8 0.0145(15) 0.0170(15) 0.0117(13) 0.0003(11) -0.0010(11) 0.0033(12)
N9 0.0181(13) 0.0179(13) 0.0169(12) -0.0012(10) 0.0034(10) 0.0004(10)
C9 0.0198(15) 0.0194(15) 0.0156(15) 0.0012(11) 0.0025(12) 0.0007(12)
N10 0.0171(13) 0.0158(13) 0.0168(12) -0.0016(10) 0.0039(10) -0.0022(10)
C10 0.0286(18) 0.0287(18) 0.0139(14) -0.0033(12) 0.0019(13) 0.0036(14)
N11 0.0282(16) 0.0327(16) 0.0193(13) -0.0005(12) 0.0061(12) -0.0052(13)
C11 0.0219(16) 0.0233(17) 0.0169(14) -0.0045(12) 0.0010(12) 0.0011(13)
N12 0.0208(14) 0.0166(13) 0.0143(12) -0.0011(9) 0.0001(10) -0.0016(10)
C12 0.0279(18) 0.0207(16) 0.0274(17) 0.0037(13) 0.0091(16) 0.0036(14)
C13 0.042(2) 0.0229(17) 0.0259(17) 0.0067(14) 0.0033(16) 0.0044(16)
C14 0.0290(19) 0.0264(19) 0.034(2) 0.0095(15) -0.0005(15) 0.0029(15)
C15 0.0218(17) 0.0243(18) 0.0295(18) 0.0033(14) 0.0015(14) 0.0025(14)
C16 0.0174(15) 0.0156(15) 0.0228(16) -0.0021(12) 0.0011(13) -0.0014(12)
C17 0.0165(15) 0.0163(15) 0.0198(15) -0.0026(12) -0.0001(12) -0.0023(12)
C18 0.0163(14) 0.0156(14) 0.0142(14) -0.0050(11) 0.0033(12) -0.0042(11)
C19 0.0159(15) 0.0156(15) 0.0169(14) -0.0033(12) 0.0014(12) -0.0053(12)
C20 0.0215(16) 0.0219(16) 0.0176(15) -0.0033(12) 0.0036(13) -0.0043(13)
C21 0.033(2) 0.034(2) 0.0166(16) 0.0045(14) 0.0028(14) -0.0045(16)
C22 0.0259(18) 0.0250(17) 0.0182(15) 0.0030(13) 0.0008(13) -0.0017(14)
Cl1 0.0239(4) 0.0328(5) 0.0333(4) -0.0089(4) 0.0042(4) 0.0023(4)
O100 0.110(3) 0.114(4) 0.0345(18) -0.009(2) -0.010(2) 0.061(3)
O101 0.0334(18) 0.092(3) 0.092(3) -0.053(2) 0.0311(18) -0.0214(18)
O102 0.0500(19) 0.0320(16) 0.084(3) -0.0125(16) 0.0102(18) -0.0080(14)
O103 0.0467(18) 0.0323(15) 0.0459(16) -0.0004(12) 0.0110(14) 0.0089(13)
Cl2 0.0225(6) 0.0166(5) 0.0458(7) 0.000 -0.0022(5) 0.000
O201 0.062(2) 0.057(2) 0.069(2) 0.0321(18) 0.0095(18) 0.0269(17)
O202 0.0189(12) 0.0247(13) 0.0525(16) -0.0088(11) 0.0040(12) -0.0030(10)
Cl3 0.0679(14) 0.0285(9) 0.0252(9) 0.0002(7) -0.0171(9) 0.0109(9)
O303 0.053(4) 0.067(5) 0.052(4) 0.018(3) 0.006(3) -0.001(3)
O1W 0.052(4) 0.030(3) 0.039(3) 0.000(2) -0.020(3) -0.016(3)
O3W 0.0196(12) 0.0361(14) 0.0250(12) -0.0006(11) 0.0069(10) -0.0026(10)

loop_
_atom_type_symbol
_atom_type_description
_atom_type_scat_dispersion_real
_atom_type_scat_dispersion_imag
_atom_type_scat_source
C C 0.0033 0.0016 'International Tables Vol C Tables 4.2.6.8 and 6.1.1.4'
H H 0.0000 0.0000 'International Tables Vol C Tables 4.2.6.8 and 6.1.1.4'
N N 0.0061 0.0033 'International Tables Vol C Tables 4.2.6.8 and 6.1.1.4'
O O 0.0106 0.0060 'International Tables Vol C Tables 4.2.6.8 and 6.1.1.4'
Cl Cl 0.1484 0.1585 'International Tables Vol C Tables 4.2.6.8 and 6.1.1.4'
Ni Ni 0.3393 1.1124 'International Tables Vol C Tables 4.2.6.8 and 6.1.1.4'

loop_
_geom_angle_atom_site_label_1
_geom_angle_atom_site_label_2
_geom_angle_atom_site_label_3
_geom_angle
_geom_angle_site_symmetry_1
_geom_angle_site_symmetry_3
_geom_angle_publ_flag
N3 Ni1 O3 94.11(10) . . ?
N3 Ni1 N12 171.97(10) . . ?
O3 Ni1 N12 89.80(10) . . ?
N3 Ni1 O2 97.20(10) . . ?
O3 Ni1 O2 167.04(9) . . ?
N12 Ni1 O2 79.77(9) . . ?
N3 Ni1 N1 77.74(10) . . ?
O3 Ni1 N1 92.55(10) . . ?
N12 Ni1 N1 95.10(10) . . ?
O2 Ni1 N1 95.99(9) . . ?
N3 Ni1 O1 76.34(9) . . ?
O3 Ni1 O1 85.43(8) . . ?
N12 Ni1 O1 111.01(9) . . ?
O2 Ni1 O1 91.11(8) . . ?
N1 Ni1 O1 153.78(9) . . ?
C7 O1 Ni2 112.96(17) . . ?
C7 O1 Ni1 107.83(17) . . ?
Ni2 O1 Ni1 139.08(10) . . ?
C1 N1 C5 118.1(3) . . ?
C1 N1 Ni1 128.8(2) . . ?
C5 N1 Ni1 113.0(2) . . ?
N1 C1 C2 122.3(3) . . ?
N1 C1 H1A 118.8 . . ?
C2 C1 H1A 118.8 . . ?
N6 Ni2 N6 175.70(14) 3_753 . ?
N6 Ni2 O1 96.22(9) 3_753 . ?
N6 Ni2 O1 80.73(9) . . ?
N6 Ni2 O1 80.73(9) 3_753 3_753 ?
N6 Ni2 O1 96.22(9) . 3_753 ?
O1 Ni2 O1 90.48(11) . 3_753 ?
N6 Ni2 O4 91.57(9) 3_753 3_753 ?
N6 Ni2 O4 91.52(9) . 3_753 ?
O1 Ni2 O4 172.19(8) . 3_753 ?
O1 Ni2 O4 91.33(8) 3_753 3_753 ?
N6 Ni2 O4 91.52(9) 3_753 . ?
N6 Ni2 O4 91.57(9) . . ?
O1 Ni2 O4 91.33(8) . . ?
O1 Ni2 O4 172.19(8) 3_753 . ?
O4 Ni2 O4 87.90(12) 3_753 . ?
C18 O2 Ni1 113.79(18) . . ?
C18 O2 Ni3 107.17(18) . . ?
Ni1 O2 Ni3 138.37(10) . . ?
C6 N2 H2A 120.0 . . ?
C6 N2 H2B 120.0 . . ?
H2A N2 H2B 120.0 . . ?
C3 C2 C1 119.1(3) . . ?
C3 C2 H2C 120.5 . . ?
C1 C2 H2C 120.5 . . ?
C2 C3 C4 119.7(3) . . ?
C2 C3 H3A 120.2 . . ?
C4 C3 H3A 120.2 . . ?
N9 Ni3 N9 172.46(15) . 3_753 ?
N9 Ni3 N7 97.50(10) . 3_753 ?
N9 Ni3 N7 77.52(10) 3_753 3_753 ?
N9 Ni3 N7 77.52(10) . . ?
N9 Ni3 N7 97.50(10) 3_753 . ?
N7 Ni3 N7 98.62(14) 3_753 . ?
N9 Ni3 O2 75.91(9) . . ?
N9 Ni3 O2 109.42(9) 3_753 . ?
N7 Ni3 O2 89.51(9) 3_753 . ?
N7 Ni3 O2 153.00(9) . . ?
N9 Ni3 O2 109.42(9) . 3_753 ?
N9 Ni3 O2 75.91(9) 3_753 3_753 ?
N7 Ni3 O2 153.00(9) 3_753 3_753 ?
N7 Ni3 O2 89.51(9) . 3_753 ?
O2 Ni3 O2 94.82(11) . 3_753 ?
C6 N3 N4 118.1(3) . . ?
C6 N3 Ni1 121.2(2) . . ?
N4 N3 Ni1 120.50(19) . . ?
Ni1 O3 H3B 109.5 . . ?
Ni1 O3 H3C 120.9 . . ?
H3B O3 H3C 121.7 . . ?
C7 N4 N3 108.4(2) . . ?
C5 C4 C3 118.1(3) . . ?
C5 C4 H4B 121.0 . . ?
C3 C4 H4B 121.0 . . ?
Ni2 O4 H4B 114.4 . . ?
Ni2 O4 H4C 121.4 . . ?
H4B O4 H4C 107.9 . . ?
C9 N5 C10 117.3(3) . . ?
C9 N5 H3B 127.5 . 2_754 ?
C10 N5 H3B 115.2 . 2_754 ?
N1 C5 C4 122.7(3) . . ?
N1 C5 C6 114.4(3) . . ?
C4 C5 C6 122.9(3) . . ?
C11 N6 C8 118.3(3) . . ?
C11 N6 Ni2 127.9(2) . . ?
C8 N6 Ni2 113.71(19) . . ?
N3 C6 N2 124.5(3) . . ?
N3 C6 C5 113.6(3) . . ?
N2 C6 C5 121.9(3) . . ?
C12 N7 C16 118.2(3) . . ?
C12 N7 Ni3 127.5(2) . . ?
C16 N7 Ni3 113.8(2) . . ?
O1 C7 N4 126.9(3) . . ?
O1 C7 C8 117.4(3) . . ?
N4 C7 C8 115.8(3) . . ?
C17 N8 H8A 120.0 . . ?
C17 N8 H8B 120.0 . . ?
H8A N8 H8B 120.0 . . ?
N6 C8 C9 120.6(3) . . ?
N6 C8 C7 115.2(3) . . ?
C9 C8 C7 124.2(3) . . ?
C17 N9 N10 117.9(3) . . ?
C17 N9 Ni3 120.9(2) . . ?
N10 N9 Ni3 120.47(19) . . ?
N5 C9 C8 121.4(3) . . ?
N5 C9 H9A 119.3 . . ?
C8 C9 H9A 119.3 . . ?
C18 N10 N9 108.2(2) . . ?
N5 C10 C11 122.3(3) . . ?
N5 C10 H10B 118.9 . . ?
C11 C10 H10B 118.9 . . ?
C20 N11 C21 117.3(3) . . ?
C20 N11 H3WA 130.1 . . ?
C21 N11 H3WA 112.2 . . ?
N6 C11 C10 120.1(3) . . ?
N6 C11 H11B 120.0 . . ?
C10 C11 H11B 120.0 . . ?
C22 N12 C19 117.5(3) . . ?
C22 N12 Ni1 128.5(2) . . ?
C19 N12 Ni1 113.0(2) . . ?
N7 C12 C13 123.1(3) . . ?
N7 C12 H12A 118.4 . . ?
C13 C12 H12A 118.4 . . ?
C14 C13 C12 118.5(3) . . ?
C14 C13 H13A 120.7 . . ?
C12 C13 H13A 120.7 . . ?
C13 C14 C15 119.1(3) . . ?
C13 C14 H14A 120.4 . . ?
C15 C14 H14A 120.4 . . ?
C16 C15 C14 118.9(3) . . ?
C16 C15 H15A 120.6 . . ?
C14 C15 H15A 120.6 . . ?
N7 C16 C15 122.1(3) . . ?
N7 C16 C17 113.7(3) . . ?
C15 C16 C17 124.1(3) . . ?
N9 C17 N8 124.3(3) . . ?
N9 C17 C16 113.4(3) . . ?
N8 C17 C16 122.2(3) . . ?
O2 C18 N10 127.3(3) . . ?
O2 C18 C19 117.1(3) . . ?
N10 C18 C19 115.7(3) . . ?
N12 C19 C20 121.3(3) . . ?
N12 C19 C18 115.6(3) . . ?
C20 C19 C18 123.1(3) . . ?
N11 C20 C19 121.3(3) . . ?
N11 C20 H20A 119.4 . . ?
C19 C20 H20A 119.4 . . ?
N11 C21 C22 122.4(3) . . ?
N11 C21 H21A 118.8 . . ?
C22 C21 H21A 118.8 . . ?
N12 C22 C21 120.1(3) . . ?
N12 C22 H22A 119.9 . . ?
C21 C22 H22A 119.9 . . ?
O101 Cl1 O102 109.9(2) . . ?
O101 Cl1 O103 111.0(2) . . ?
O102 Cl1 O103 109.6(2) . . ?
O101 Cl1 O100 108.3(3) . . ?
O102 Cl1 O100 110.7(3) . . ?
O103 Cl1 O100 107.3(2) . . ?
Cl1 O100 H1WB 125.2 . 4_455 ?
Cl1 O100 H2A 144.1 . 1_456 ?
H1WB O100 H2A 66.0 4_455 1_456 ?
Cl1 O103 H8A 121.6 . 3_654 ?
O201 Cl2 O201 110.4(3) 3 . ?
O201 Cl2 O202 109.19(17) 3 . ?
O201 Cl2 O202 109.55(19) . . ?
O201 Cl2 O202 109.55(19) 3 3 ?
O201 Cl2 O202 109.19(17) . 3 ?
O202 Cl2 O202 109.0(2) . 3 ?
Cl2 O201 H2B 127.3 . 8_756 ?
Cl2 O202 H4C 112.8 . 1_456 ?
Cl2 O202 H8B 73.9 . 6_556 ?
H4C O202 H8B 64.8 1_456 6_556 ?
O302 Cl3 O311 83.5(8) . . ?
O302 Cl3 O314 118.3(7) . . ?
O311 Cl3 O314 105.9(6) . . ?
O302 Cl3 O312 34.2(6) . . ?
O311 Cl3 O312 105.9(8) . . ?
O314 Cl3 O312 87.1(7) . . ?
O302 Cl3 O301 106.6(8) . . ?
O311 Cl3 O301 30.5(6) . . ?
O314 Cl3 O301 110.2(6) . . ?
O312 Cl3 O301 135.1(8) . . ?
O302 Cl3 O303 105.1(6) . . ?
O311 Cl3 O303 126.1(6) . . ?
O314 Cl3 O303 114.9(4) . . ?
O312 Cl3 O303 109.8(6) . . ?
O301 Cl3 O303 100.0(6) . . ?
H1WA O1W H1WB 86.9 . . ?
H1WA O1W H1WC 139.0 . . ?
H1WB O1W H1WC 91.9 . . ?
H1WA O1W H1WD 118.4 . . ?
H1WB O1W H1WD 115.5 . . ?
H1WC O1W H1WD 99.1 . . ?
H2WA O2W H2WB 99.0 . . ?
H3C O3W H3WA 86.2 4_454 . ?
H4B O3W H3WA 85.7 4_454 . ?
H3C O3W H3WB 132.5 4_454 . ?
H4B O3W H3WB 90.4 4_454 . ?
H3WA O3W H3WB 102.0 . . ?

loop_
_geom_bond_atom_site_label_1
_geom_bond_atom_site_label_2
_geom_bond_distance
_geom_bond_site_symmetry_2
_geom_bond_publ_flag
Ni1 N3 1.966(3) . ?
Ni1 O3 2.055(2) . ?
Ni1 N12 2.069(3) . ?
Ni1 O2 2.077(2) . ?
Ni1 N1 2.127(3) . ?
Ni1 O1 2.162(2) . ?
O1 C7 1.308(3) . ?
O1 Ni2 2.072(2) . ?
N1 C1 1.347(4) . ?
N1 C5 1.351(4) . ?
C1 C2 1.397(5) . ?
C1 H1A 0.9500 . ?
Ni2 N6 2.038(2) 3_753 ?
Ni2 N6 2.038(2) . ?
Ni2 O1 2.072(2) 3_753 ?
Ni2 O4 2.083(2) 3_753 ?
Ni2 O4 2.083(2) . ?
O2 C18 1.306(3) . ?
O2 Ni3 2.169(2) . ?
N2 C6 1.336(4) . ?
N2 H2A 0.8800 . ?
N2 H2B 0.8800 . ?
C2 C3 1.365(6) . ?
C2 H2C 0.9500 . ?
C3 C4 1.401(5) . ?
C3 H3A 0.9500 . ?
Ni3 N9 1.970(3) . ?
Ni3 N9 1.970(3) 3_753 ?
Ni3 N7 2.114(3) 3_753 ?
Ni3 N7 2.114(3) . ?
Ni3 O2 2.169(2) 3_753 ?
N3 C6 1.298(4) . ?
N3 N4 1.400(3) . ?
O3 H3B 0.8400 . ?
O3 H3C 0.9044 . ?
N4 C7 1.313(4) . ?
C4 C5 1.389(5) . ?
C4 H4B 0.9500 . ?
O4 H4B 0.8657 . ?
O4 H4C 0.8615 . ?
N5 C9 1.333(4) . ?
N5 C10 1.342(4) . ?
N5 H3B 2.0212 2_754 ?
C5 C6 1.493(4) . ?
N6 C11 1.340(4) . ?
N6 C8 1.349(4) . ?
N7 C12 1.339(4) . ?
N7 C16 1.361(4) . ?
C7 C8 1.486(4) . ?
N8 C17 1.341(4) . ?
N8 H8A 0.8800 . ?
N8 H8B 0.8800 . ?
C8 C9 1.402(4) . ?
N9 C17 1.310(4) . ?
N9 N10 1.388(4) . ?
C9 H9A 0.9500 . ?
N10 C18 1.309(4) . ?
C10 C11 1.394(5) . ?
C10 H10B 0.9500 . ?
N11 C20 1.329(4) . ?
N11 C21 1.339(5) . ?
N11 H3WA 1.9510 . ?
C11 H11B 0.9500 . ?
N12 C22 1.346(4) . ?
N12 C19 1.348(4) . ?
C12 C13 1.391(5) . ?
C12 H12A 0.9500 . ?
C13 C14 1.387(5) . ?
C13 H13A 0.9500 . ?
C14 C15 1.399(5) . ?
C14 H14A 0.9500 . ?
C15 C16 1.387(5) . ?
C15 H15A 0.9500 . ?
C16 C17 1.485(4) . ?
C18 C19 1.480(4) . ?
C19 C20 1.400(4) . ?
C20 H20A 0.9500 . ?
C21 C22 1.397(5) . ?
C21 H21A 0.9500 . ?
C22 H22A 0.9500 . ?
Cl1 O101 1.409(3) . ?
Cl1 O102 1.422(3) . ?
Cl1 O103 1.432(3) . ?
Cl1 O100 1.447(4) . ?
O100 H1WB 2.0223 4_455 ?
O100 H2A 2.2935 1_456 ?
O103 H8A 2.1823 3_654 ?
Cl2 O201 1.418(3) 3 ?
Cl2 O201 1.418(3) . ?
Cl2 O202 1.451(2) . ?
Cl2 O202 1.451(2) 3 ?
O201 H2B 2.2748 8_756 ?
O202 H4C 2.0247 1_456 ?
Cl3 O302 1.4139(11) . ?
Cl3 O311 1.4140(11) . ?
Cl3 O314 1.4141(11) . ?
Cl3 O312 1.4145(11) . ?
Cl3 O301 1.4146(11) . ?
Cl3 O303 1.4148(11) . ?
O1W H1WA 0.8525 . ?
O1W H1WB 0.8492 . ?
O1W H1WC 0.8463 . ?
O1W H1WD 0.8513 . ?
O2W H2WA 0.8441 . ?
O2W H2WB 0.8265 . ?
O3W H3C 1.9433 4_454 ?
O3W H3WA 0.8787 . ?
O3W H3WB 1.0014 . ?
